data_9007818
loop_
_publ_author_name
'Okuda, M.'
'Ishihara, M.'
'Yamanaka, M.'
'Ohba, S.'
'Saito, Y.'

_publ_section_title
;
 Structures of lead chlorite, magnesium chlorite hexahydrate
 and silver chlorite
 Sample: Compound (II)
;
_journal_name_full 'Acta Crystallographica, Section C'
_journal_page_first 1755
_journal_page_last 1759
_journal_paper_doi 10.1107/S010827019000066X
_journal_volume 46
_journal_year 1990
_chemical_formula_structural Mg(ClO2)2.6H2O
_chemical_formula_sum 'Cl2 Mg O10'
_space_group_IT_number 105
_symmetry_space_group_name_Hall 'P 4c -2'
_symmetry_space_group_name_H-M 'P 42 m c'
_cell_angle_alpha 90
_cell_angle_beta 90
_cell_angle_gamma 90
_cell_length_a 7.471
_cell_length_b 7.471
_cell_length_c 9.980
_cell_formula_units_Z 2
_cell_volume 557.042
_database_code_amcsd 0010180
_exptl_crystal_density_diffrn 1.522
_cod_database_code 9007818
_amcsd_formula_title Mg(ClO2)2.6H2O

loop_
_space_group_symop_operation_xyz
x,y,z
-y,-x,1/2+z
-y,x,1/2+z
x,-y,z
-x,-y,z
y,x,1/2+z
y,-x,1/2+z
-x,y,z

loop_
_atom_site_label
_atom_site_fract_x
_atom_site_fract_y
_atom_site_fract_z
_atom_site_U_iso_or_equiv
_atom_site_attached_hydrogens
Cl1 0.00000 0.00000 0.00440 0.05066 0
Cl2 0.50000 0.50000 -0.00330 0.04179 0
Mg 0.00000 0.50000 0.25380 0.03546 0
O1 0.17150 0.00000 0.09110 0.03673 0
O2 0.32600 0.50000 -0.09960 0.04559 0
O3 0.00000 0.50000 0.04130 0.05699 2
O4 0.00000 0.50000 0.45030 0.06459 2
O5 0.19300 0.29780 0.24540 0.06586 2

loop_
_cod_related_entry_id
_cod_related_entry_database
_cod_related_entry_code
1 AMCSD 0010180
